data_7008595
loop_
_publ_author_name
'Bond, Andrew D.'
'Derossi, Sofia'
'Harding, Charles J.'
'McInnes, Eric J. L.'
'McKee, Vickie'
'McKenzie, Christine J.'
'Nelson, Jane'
'Wolowska, Joanna'

_publ_section_title
;
 Cascade complexation: a single cyano bridge links a pair of Cu(II)
 cations.
;
_journal_issue 14
_journal_name_full 'Dalton transactions (Cambridge, England : 2003)'
_journal_page_first 2403
_journal_page_last 2409
_journal_paper_doi 10.1039/b504916d
_journal_year 2005
_chemical_formula_moiety
;
2(C37 H54 Cu2 N9 3+), C12 Cu6 N12 6-, H2 O, 6(C2 H6 O)
;
_chemical_formula_sum 'C98 H146 Cu10 N30 O7'
_chemical_formula_weight 2491.85
_chemical_name_common
;
[Cu~2~(CN)L^1^]~2~[Cu~6~(CN)~12~].6(C~2~H~6~O).H~2~O
;
_space_group_IT_number 148
_symmetry_cell_setting trigonal
_symmetry_space_group_name_Hall '-R 3'
_symmetry_space_group_name_H-M 'R -3 :H'
_atom_sites_solution_hydrogens geom
_atom_sites_solution_primary direct
_atom_sites_solution_secondary difmap
_cell_angle_alpha 90.00
_cell_angle_beta 90.00
_cell_angle_gamma 120.00
_cell_formula_units_Z 3
_cell_length_a 16.7701(7)
_cell_length_b 16.7701(7)
_cell_length_c 34.138(2)
_cell_measurement_reflns_used 4476
_cell_measurement_temperature 180(2)
_cell_measurement_theta_max 21.43
_cell_measurement_theta_min 3.02
_cell_volume 8314.6(7)
_computing_cell_refinement 'SAINT v.7.06a (Bruker, 2003)'
_computing_data_collection 'APEX2 v.1.0-8 (Bruker-Nonius, 2003)'
_computing_data_reduction 'SAINT v.7.06a (Bruker, 2003)'
_computing_molecular_graphics 'SHELXTL v.6.10 (Sheldrick, 2000)'
_computing_publication_material 'SHELXTL v.6.10 (Sheldrick, 2000)'
_computing_structure_refinement 'SHELXTL v.6.10 (Sheldrick, 2000)'
_computing_structure_solution 'SHELXTL v.6.10 (Sheldrick, 2000)'
_diffrn_ambient_temperature 180(2)
_diffrn_measured_fraction_theta_full 0.983
_diffrn_measured_fraction_theta_max 0.983
_diffrn_measurement_device_type 'Bruker-Nonius X8APEX-II CCD'
_diffrn_measurement_method 'thin-slice \w and \f scans'
_diffrn_radiation_monochromator graphite
_diffrn_radiation_source 'fine-focus sealed tube'
_diffrn_radiation_type MoK\a
_diffrn_radiation_wavelength 0.71073
_diffrn_reflns_av_R_equivalents 0.0281
_diffrn_reflns_av_sigmaI/netI 0.0405
_diffrn_reflns_limit_h_max 22
_diffrn_reflns_limit_h_min -14
_diffrn_reflns_limit_k_max 21
_diffrn_reflns_limit_k_min -22
_diffrn_reflns_limit_l_max 33
_diffrn_reflns_limit_l_min -43
_diffrn_reflns_number 12804
_diffrn_reflns_theta_full 28.28
_diffrn_reflns_theta_max 28.28
_diffrn_reflns_theta_min 3.58
_diffrn_standards_number 0
_exptl_absorpt_coefficient_mu 1.942
_exptl_absorpt_correction_T_max 0.759
_exptl_absorpt_correction_T_min 0.635
_exptl_absorpt_correction_type multi-scan
_exptl_absorpt_process_details 'SADABS v.2.10 (Sheldrick, 2003)'
_exptl_crystal_colour green
_exptl_crystal_density_diffrn 1.493
_exptl_crystal_density_method 'not measured'
_exptl_crystal_description block
_exptl_crystal_F_000 3870
_exptl_crystal_size_max 0.25
_exptl_crystal_size_mid 0.20
_exptl_crystal_size_min 0.15
_refine_diff_density_max 0.814
_refine_diff_density_min -1.033
_refine_diff_density_rms 0.107
_refine_ls_extinction_method none
_refine_ls_goodness_of_fit_ref 1.183
_refine_ls_hydrogen_treatment constr
_refine_ls_matrix_type full
_refine_ls_number_parameters 220
_refine_ls_number_reflns 4510
_refine_ls_number_restraints 1
_refine_ls_restrained_S_all 1.192
_refine_ls_R_factor_all 0.0713
_refine_ls_R_factor_gt 0.0485
_refine_ls_shift/su_max 0.000
_refine_ls_shift/su_mean 0.000
_refine_ls_structure_factor_coef Fsqd
_refine_ls_weighting_details 'calc w=1/[\s^2^(Fo^2^)+(0.0931P)^2^+0.0000P] where P=(Fo^2^+2Fc^2^)/3'
_refine_ls_weighting_scheme calc
_refine_ls_wR_factor_gt 0.1501
_refine_ls_wR_factor_ref 0.1648
_reflns_number_gt 3201
_reflns_number_total 4510
_reflns_threshold_expression I>2\s(I)
_cod_data_source_file b504916d.txt
_cod_data_source_block 1
_cod_original_sg_symbol_H-M 'R -3'
_cod_database_code 7008595

loop_
_symmetry_equiv_pos_as_xyz
'x, y, z'
'-y, x-y, z'
'-x+y, -x, z'
'x+2/3, y+1/3, z+1/3'
'-y+2/3, x-y+1/3, z+1/3'
'-x+y+2/3, -x+1/3, z+1/3'
'x+1/3, y+2/3, z+2/3'
'-y+1/3, x-y+2/3, z+2/3'
'-x+y+1/3, -x+2/3, z+2/3'
'-x, -y, -z'
'y, -x+y, -z'
'x-y, x, -z'
'-x+2/3, -y+1/3, -z+1/3'
'y+2/3, -x+y+1/3, -z+1/3'
'x-y+2/3, x+1/3, -z+1/3'
'-x+1/3, -y+2/3, -z+2/3'
'y+1/3, -x+y+2/3, -z+2/3'
'x-y+1/3, x+2/3, -z+2/3'

loop_
_atom_site_label
_atom_site_type_symbol
_atom_site_fract_x
_atom_site_fract_y
_atom_site_fract_z
_atom_site_U_iso_or_equiv
_atom_site_adp_type
_atom_site_occupancy
_atom_site_symmetry_multiplicity
_atom_site_calc_flag
_atom_site_refinement_flags
_atom_site_disorder_assembly
_atom_site_disorder_group
Cu1 Cu 0.6667 0.3333 -0.032957(17) 0.02235(19) Uani 1 3 d S . .
Cu2 Cu 0.6667 0.3333 0.118696(17) 0.02454(19) Uani 1 3 d S . .
N1 N 0.6667 0.3333 -0.09497(12) 0.0256(10) Uani 1 3 d S . .
N2 N 0.53566(17) 0.20826(17) -0.04078(7) 0.0242(5) Uani 1 1 d . A .
H2C H 0.4947 0.2102 -0.0230 0.029 Uiso 1 1 calc R . .
N5 N 0.6667 0.3333 0.18010(13) 0.0311(11) Uani 1 3 d S . .
N6 N 0.73488(18) 0.25168(18) 0.12657(7) 0.0261(6) Uani 1 1 d . A .
H6B H 0.7838 0.2745 0.1090 0.031 Uiso 1 1 calc R . .
C1 C 0.5848(2) 0.2453(2) -0.10892(8) 0.0303(7) Uani 1 1 d . . .
H1A H 0.6013 0.1964 -0.1106 0.036 Uiso 1 1 calc R A .
H1B H 0.5669 0.2546 -0.1354 0.036 Uiso 1 1 calc R . .
C2 C 0.5039(2) 0.2154(2) -0.08087(9) 0.0298(7) Uani 1 1 d . A .
H2A H 0.4830 0.2612 -0.0810 0.036 Uiso 1 1 calc R . .
H2B H 0.4518 0.1552 -0.0891 0.036 Uiso 1 1 calc R . .
C3 C 0.5316(2) 0.1171(2) -0.03525(9) 0.0284(7) Uani 1 1 d . . .
H3A H 0.5700 0.1098 -0.0554 0.034 Uiso 1 1 calc R A .
H3B H 0.4674 0.0664 -0.0385 0.034 Uiso 1 1 calc R . .
C4 C 0.5661(2) 0.1121(2) 0.00526(9) 0.0263(7) Uani 1 1 d . A .
C5 C 0.5102(2) 0.0988(2) 0.03789(9) 0.0276(7) Uani 1 1 d . . .
H5A H 0.4487 0.0859 0.0345 0.033 Uiso 1 1 calc R A .
C6 C 0.5455(2) 0.1046(2) 0.07558(10) 0.0289(7) Uani 1 1 d . A .
H6A H 0.5071 0.0938 0.0977 0.035 Uiso 1 1 calc R . .
C7 C 0.6376(2) 0.1264(2) 0.08092(9) 0.0281(7) Uani 1 1 d . . .
C8 C 0.6913(2) 0.1338(2) 0.04808(9) 0.0294(7) Uani 1 1 d . A .
H8A H 0.7522 0.1445 0.0513 0.035 Uiso 1 1 calc R . .
C9 C 0.6543(2) 0.1252(2) 0.01054(9) 0.0295(7) Uani 1 1 d . . .
H9A H 0.6898 0.1284 -0.0117 0.035 Uiso 1 1 calc R A .
C10 C 0.6808(2) 0.1485(2) 0.12106(10) 0.0327(7) Uani 1 1 d . A .
H10A H 0.7222 0.1227 0.1239 0.039 Uiso 1 1 calc R . .
H10B H 0.6322 0.1204 0.1413 0.039 Uiso 1 1 calc R . .
C11 C 0.7753(2) 0.2765(3) 0.16665(9) 0.0322(7) Uani 1 1 d . . .
H11A H 0.8288 0.3398 0.1667 0.039 Uiso 1 1 calc R A .
H11B H 0.7963 0.2336 0.1752 0.039 Uiso 1 1 calc R . .
C12 C 0.7009(3) 0.2702(3) 0.19437(9) 0.0347(8) Uani 1 1 d . . .
H12A H 0.6491 0.2059 0.1953 0.042 Uiso 1 1 calc R . .
H12B H 0.7264 0.2883 0.2211 0.042 Uiso 1 1 calc R . .
N100 N 0.6667 0.3333 0.02590(13) 0.0206(9) Uani 0.50 3 d SP A 1
C100 C 0.6667 0.3333 0.06006(14) 0.0229(10) Uani 0.50 3 d SP A 1
C101 C 0.6667 0.3333 0.02590(13) 0.0206(9) Uani 0.50 3 d SP A 2
N101 N 0.6667 0.3333 0.06006(14) 0.0229(10) Uani 0.50 3 d SP A 2
O1 O 0.2120(3) 0.3282(3) 0.00596(13) 0.0878(12) Uani 1 1 d . . .
H1 H 0.2133 0.3230 -0.0185 0.132 Uiso 1 1 calc R . .
C1S C 0.1952(6) 0.2493(6) 0.0230(3) 0.156(4) Uani 1 1 d D . .
H1SA H 0.2438 0.2360 0.0144 0.187 Uiso 1 1 calc R . .
H1SB H 0.1360 0.1996 0.0125 0.187 Uiso 1 1 calc R . .
C2S C 0.1904(8) 0.2435(7) 0.0655(3) 0.164(4) Uani 1 1 d D . .
H2SA H 0.1881 0.1866 0.0740 0.247 Uiso 1 1 calc R . .
H2SB H 0.1349 0.2435 0.0745 0.247 Uiso 1 1 calc R . .
H2SC H 0.2450 0.2966 0.0767 0.247 Uiso 1 1 calc R . .
Cu3 Cu 0.35426(4) 0.39035(3) 0.191682(15) 0.04658(19) Uani 1 1 d . . .
N1A N 0.4634(3) 0.5021(3) 0.17232(10) 0.0440(8) Uani 0.50 1 d P . 1
C1A C 0.5283(3) 0.5708(3) 0.16144(11) 0.0457(9) Uani 0.50 1 d P . 1
C1B C 0.4634(3) 0.5021(3) 0.17232(10) 0.0440(8) Uani 0.50 1 d P . 2
N1B N 0.5283(3) 0.5708(3) 0.16144(11) 0.0457(9) Uani 0.50 1 d P . 2
C102 C 0.3598(3) 0.3039(3) 0.22788(15) 0.0547(12) Uani 1 1 d . . .
N103 N 0.3613(3) 0.2516(3) 0.24973(15) 0.0773(14) Uani 1 1 d . . .
O100 O 0.0000 0.0000 0.0393(10) 0.228(14) Uiso 0.50 3 d SP . .

loop_
_atom_site_aniso_label
_atom_site_aniso_U_11
_atom_site_aniso_U_22
_atom_site_aniso_U_33
_atom_site_aniso_U_23
_atom_site_aniso_U_13
_atom_site_aniso_U_12
Cu1 0.0242(2) 0.0242(2) 0.0186(3) 0.000 0.000 0.01211(12)
Cu2 0.0272(2) 0.0272(2) 0.0191(3) 0.000 0.000 0.01362(12)
N1 0.0289(15) 0.0289(15) 0.019(2) 0.000 0.000 0.0145(8)
N2 0.0257(13) 0.0224(13) 0.0230(12) -0.0003(10) -0.0009(10) 0.0107(11)
N5 0.0363(17) 0.0363(17) 0.021(2) 0.000 0.000 0.0182(8)
N6 0.0263(14) 0.0255(14) 0.0266(13) 0.0006(11) 0.0002(11) 0.0131(12)
C1 0.0367(19) 0.0321(18) 0.0207(14) -0.0037(13) -0.0057(13) 0.0160(16)
C2 0.0271(17) 0.0325(17) 0.0263(15) -0.0017(13) -0.0073(13) 0.0123(14)
C3 0.0298(17) 0.0219(16) 0.0295(16) -0.0059(13) -0.0062(13) 0.0098(14)
C4 0.0309(17) 0.0155(14) 0.0292(15) -0.0046(12) -0.0048(13) 0.0092(13)
C5 0.0253(16) 0.0223(15) 0.0338(16) -0.0018(13) -0.0031(13) 0.0110(13)
C6 0.0309(17) 0.0183(15) 0.0347(17) -0.0006(13) 0.0039(14) 0.0102(14)
C7 0.0338(18) 0.0190(15) 0.0319(16) 0.0024(13) -0.0036(14) 0.0135(14)
C8 0.0269(17) 0.0259(16) 0.0368(17) 0.0011(14) -0.0009(14) 0.0142(14)
C9 0.0321(18) 0.0225(15) 0.0332(17) 0.0008(13) 0.0033(14) 0.0132(14)
C10 0.0377(19) 0.0293(18) 0.0307(16) 0.0030(14) -0.0029(14) 0.0166(16)
C11 0.0329(18) 0.0368(19) 0.0286(16) -0.0032(14) -0.0069(14) 0.0187(16)
C12 0.042(2) 0.040(2) 0.0235(15) 0.0032(14) -0.0041(14) 0.0220(17)
N100 0.0205(14) 0.0205(14) 0.021(2) 0.000 0.000 0.0103(7)
C100 0.0212(15) 0.0212(15) 0.026(2) 0.000 0.000 0.0106(7)
C101 0.0205(14) 0.0205(14) 0.021(2) 0.000 0.000 0.0103(7)
N101 0.0212(15) 0.0212(15) 0.026(2) 0.000 0.000 0.0106(7)
O1 0.083(3) 0.061(2) 0.123(3) 0.018(2) 0.004(2) 0.039(2)
C1S 0.105(7) 0.119(7) 0.199(11) 0.076(7) -0.006(7) 0.024(6)
C2S 0.215(12) 0.131(8) 0.162(9) 0.057(7) 0.077(9) 0.097(8)
Cu3 0.0490(3) 0.0464(3) 0.0472(3) -0.0016(2) 0.0065(2) 0.0260(3)
N1A 0.053(2) 0.047(2) 0.0407(18) -0.0022(16) 0.0075(17) 0.0315(19)
C1A 0.055(2) 0.046(2) 0.0416(19) -0.0052(16) 0.0071(17) 0.028(2)
C1B 0.053(2) 0.047(2) 0.0407(18) -0.0022(16) 0.0075(17) 0.0315(19)
N1B 0.055(2) 0.046(2) 0.0416(19) -0.0052(16) 0.0071(17) 0.028(2)
C102 0.035(2) 0.051(3) 0.071(3) 0.004(2) 0.015(2) 0.017(2)
N103 0.069(3) 0.066(3) 0.107(4) 0.042(3) 0.027(3) 0.041(2)

loop_
_atom_type_symbol
_atom_type_description
_atom_type_scat_dispersion_real
_atom_type_scat_dispersion_imag
_atom_type_scat_source
C C 0.0033 0.0016 'International Tables Vol C Tables 4.2.6.8 and 6.1.1.4'
H H 0.0000 0.0000 'International Tables Vol C Tables 4.2.6.8 and 6.1.1.4'
N N 0.0061 0.0033 'International Tables Vol C Tables 4.2.6.8 and 6.1.1.4'
O O 0.0106 0.0060 'International Tables Vol C Tables 4.2.6.8 and 6.1.1.4'
Cu Cu 0.3201 1.2651 'International Tables Vol C Tables 4.2.6.8 and 6.1.1.4'

loop_
_geom_angle_atom_site_label_1
_geom_angle_atom_site_label_2
_geom_angle_atom_site_label_3
_geom_angle
_geom_angle_site_symmetry_1
_geom_angle_site_symmetry_3
_geom_angle_publ_flag
N100 Cu1 N1 180.0 . . ?
N100 Cu1 N2 97.08(7) . 3_665 ?
N1 Cu1 N2 82.92(7) . 3_665 ?
N100 Cu1 N2 97.08(7) . . ?
N1 Cu1 N2 82.92(7) . . ?
N2 Cu1 N2 118.50(3) 3_665 . ?
N100 Cu1 N2 97.08(7) . 2_655 ?
N1 Cu1 N2 82.92(7) . 2_655 ?
N2 Cu1 N2 118.50(3) 3_665 2_655 ?
N2 Cu1 N2 118.50(3) . 2_655 ?
C100 Cu2 N5 180.0 . . ?
C100 Cu2 N6 97.03(7) . . ?
N5 Cu2 N6 82.97(7) . . ?
C100 Cu2 N6 97.03(7) . 2_655 ?
N5 Cu2 N6 82.97(7) . 2_655 ?
N6 Cu2 N6 118.52(3) . 2_655 ?
C100 Cu2 N6 97.03(7) . 3_665 ?
N5 Cu2 N6 82.97(7) . 3_665 ?
N6 Cu2 N6 118.52(3) . 3_665 ?
N6 Cu2 N6 118.52(3) 2_655 3_665 ?
C1 N1 C1 110.46(18) 2_655 . ?
C1 N1 C1 110.46(18) 2_655 3_665 ?
C1 N1 C1 110.46(18) . 3_665 ?
C1 N1 Cu1 108.46(19) 2_655 . ?
C1 N1 Cu1 108.46(19) . . ?
C1 N1 Cu1 108.46(19) 3_665 . ?
C2 N2 C3 111.0(2) . . ?
C2 N2 Cu1 105.35(18) . . ?
C3 N2 Cu1 118.45(19) . . ?
C2 N2 H2C 107.2 . . ?
C3 N2 H2C 107.2 . . ?
Cu1 N2 H2C 107.2 . . ?
C12 N5 C12 110.2(2) . 2_655 ?
C12 N5 C12 110.2(2) . 3_665 ?
C12 N5 C12 110.2(2) 2_655 3_665 ?
C12 N5 Cu2 108.7(2) . . ?
C12 N5 Cu2 108.7(2) 2_655 . ?
C12 N5 Cu2 108.7(2) 3_665 . ?
C11 N6 C10 111.3(2) . . ?
C11 N6 Cu2 104.13(19) . . ?
C10 N6 Cu2 119.8(2) . . ?
C11 N6 H6B 107.0 . . ?
C10 N6 H6B 107.0 . . ?
Cu2 N6 H6B 107.0 . . ?
N1 C1 C2 110.4(3) . . ?
N1 C1 H1A 109.6 . . ?
C2 C1 H1A 109.6 . . ?
N1 C1 H1B 109.6 . . ?
C2 C1 H1B 109.6 . . ?
H1A C1 H1B 108.1 . . ?
N2 C2 C1 107.8(3) . . ?
N2 C2 H2A 110.1 . . ?
C1 C2 H2A 110.1 . . ?
N2 C2 H2B 110.1 . . ?
C1 C2 H2B 110.1 . . ?
H2A C2 H2B 108.5 . . ?
N2 C3 C4 110.2(2) . . ?
N2 C3 H3A 109.6 . . ?
C4 C3 H3A 109.6 . . ?
N2 C3 H3B 109.6 . . ?
C4 C3 H3B 109.6 . . ?
H3A C3 H3B 108.1 . . ?
C9 C4 C5 119.7(3) . . ?
C9 C4 C3 120.8(3) . . ?
C5 C4 C3 119.4(3) . . ?
C6 C5 C4 119.6(3) . . ?
C6 C5 H5A 120.2 . . ?
C4 C5 H5A 120.2 . . ?
C5 C6 C7 120.5(3) . . ?
C5 C6 H6A 119.8 . . ?
C7 C6 H6A 119.8 . . ?
C8 C7 C6 119.4(3) . . ?
C8 C7 C10 119.7(3) . . ?
C6 C7 C10 120.7(3) . . ?
C9 C8 C7 119.3(3) . . ?
C9 C8 H8A 120.3 . . ?
C7 C8 H8A 120.3 . . ?
C4 C9 C8 121.1(3) . . ?
C4 C9 H9A 119.5 . . ?
C8 C9 H9A 119.5 . . ?
C7 C10 N6 109.5(3) . . ?
C7 C10 H10A 109.8 . . ?
N6 C10 H10A 109.8 . . ?
C7 C10 H10B 109.8 . . ?
N6 C10 H10B 109.8 . . ?
H10A C10 H10B 108.2 . . ?
N6 C11 C12 107.9(3) . . ?
N6 C11 H11A 110.1 . . ?
C12 C11 H11A 110.1 . . ?
N6 C11 H11B 110.1 . . ?
C12 C11 H11B 110.1 . . ?
H11A C11 H11B 108.4 . . ?
N5 C12 C11 109.5(3) . . ?
N5 C12 H12A 109.8 . . ?
C11 C12 H12A 109.8 . . ?
N5 C12 H12B 109.8 . . ?
C11 C12 H12B 109.8 . . ?
H12A C12 H12B 108.2 . . ?
C100 N100 Cu1 180.0 . . ?
N100 C100 Cu2 180.0 . . ?
C1S O1 H1 109.5 . . ?
O1 C1S C2S 118.4(9) . . ?
O1 C1S H1SA 107.7 . . ?
C2S C1S H1SA 107.7 . . ?
O1 C1S H1SB 107.7 . . ?
C2S C1S H1SB 107.7 . . ?
H1SA C1S H1SB 107.1 . . ?
C1S C2S H2SA 109.5 . . ?
C1S C2S H2SB 109.5 . . ?
H2SA C2S H2SB 109.5 . . ?
C1S C2S H2SC 109.5 . . ?
H2SA C2S H2SC 109.5 . . ?
H2SB C2S H2SC 109.5 . . ?
C102 Cu3 N1A 123.78(17) . . ?
C102 Cu3 N1B 122.79(16) . 14_455 ?
N1A Cu3 N1B 113.41(14) . 14_455 ?
C102 Cu3 C1A 122.79(16) . 14_455 ?
N1A Cu3 C1A 113.41(14) . 14_455 ?
N1B Cu3 C1A 0.0(2) 14_455 14_455 ?
C1A N1A Cu3 177.9(3) . . ?
N1A C1A Cu3 176.1(4) . 15 ?
N103 C102 Cu3 178.7(4) . . ?

loop_
_geom_bond_atom_site_label_1
_geom_bond_atom_site_label_2
_geom_bond_distance
_geom_bond_site_symmetry_2
_geom_bond_publ_flag
Cu1 N100 2.009(4) . ?
Cu1 N1 2.117(4) . ?
Cu1 N2 2.165(2) 3_665 ?
Cu1 N2 2.166(2) . ?
Cu1 N2 2.166(2) 2_655 ?
Cu2 C100 2.002(5) . ?
Cu2 N5 2.096(4) . ?
Cu2 N6 2.196(3) . ?
Cu2 N6 2.196(3) 2_655 ?
Cu2 N6 2.196(3) 3_665 ?
N1 C1 1.504(4) 2_655 ?
N1 C1 1.504(4) . ?
N1 C1 1.504(4) 3_665 ?
N2 C2 1.495(4) . ?
N2 C3 1.508(4) . ?
N2 H2C 0.9300 . ?
N5 C12 1.516(4) . ?
N5 C12 1.516(4) 2_655 ?
N5 C12 1.516(4) 3_665 ?
N6 C11 1.491(4) . ?
N6 C10 1.511(4) . ?
N6 H6B 0.9300 . ?
C1 C2 1.527(5) . ?
C1 H1A 0.9900 . ?
C1 H1B 0.9900 . ?
C2 H2A 0.9900 . ?
C2 H2B 0.9900 . ?
C3 C4 1.518(4) . ?
C3 H3A 0.9900 . ?
C3 H3B 0.9900 . ?
C4 C9 1.394(5) . ?
C4 C5 1.400(4) . ?
C5 C6 1.399(4) . ?
C5 H5A 0.9500 . ?
C6 C7 1.410(5) . ?
C6 H6A 0.9500 . ?
C7 C8 1.404(5) . ?
C7 C10 1.507(4) . ?
C8 C9 1.400(4) . ?
C8 H8A 0.9500 . ?
C9 H9A 0.9500 . ?
C10 H10A 0.9900 . ?
C10 H10B 0.9900 . ?
C11 C12 1.527(5) . ?
C11 H11A 0.9900 . ?
C11 H11B 0.9900 . ?
C12 H12A 0.9900 . ?
C12 H12B 0.9900 . ?
N100 C100 1.166(7) . ?
O1 C1S 1.338(8) . ?
O1 H1 0.8400 . ?
C1S C2S 1.456(8) . ?
C1S H1SA 0.9900 . ?
C1S H1SB 0.9900 . ?
C2S H2SA 0.9800 . ?
C2S H2SB 0.9800 . ?
C2S H2SC 0.9800 . ?
Cu3 Cu3 5.1126(6) 15 ?
Cu3 C102 1.942(5) . ?
Cu3 N1A 1.967(4) . ?
Cu3 N1B 1.969(4) 14_455 ?
Cu3 C1A 1.969(4) 14_455 ?
N1A C1A 1.181(5) . ?
C1A Cu3 1.969(4) 15 ?
C102 N103 1.161(6) . ?

loop_
_geom_torsion_atom_site_label_1
_geom_torsion_atom_site_label_2
_geom_torsion_atom_site_label_3
_geom_torsion_atom_site_label_4
_geom_torsion
_geom_torsion_site_symmetry_1
_geom_torsion_site_symmetry_2
_geom_torsion_site_symmetry_3
_geom_torsion_site_symmetry_4
_geom_torsion_publ_flag
N2 Cu1 N1 C1 114.09(16) 3_665 . . 2_655 ?
N2 Cu1 N1 C1 -125.91(16) . . . 2_655 ?
N2 Cu1 N1 C1 -5.91(16) 2_655 . . 2_655 ?
N2 Cu1 N1 C1 -125.91(16) 3_665 . . . ?
N2 Cu1 N1 C1 -5.91(16) . . . . ?
N2 Cu1 N1 C1 114.09(16) 2_655 . . . ?
N2 Cu1 N1 C1 -5.91(16) 3_665 . . 3_665 ?
N2 Cu1 N1 C1 114.09(16) . . . 3_665 ?
N2 Cu1 N1 C1 -125.91(16) 2_655 . . 3_665 ?
N100 Cu1 N2 C2 157.27(19) . . . . ?
N1 Cu1 N2 C2 -22.73(19) . . . . ?
N2 Cu1 N2 C2 55.2(2) 3_665 . . . ?
N2 Cu1 N2 C2 -100.68(19) 2_655 . . . ?
N100 Cu1 N2 C3 -77.8(2) . . . . ?
N1 Cu1 N2 C3 102.2(2) . . . . ?
N2 Cu1 N2 C3 -179.89(15) 3_665 . . . ?
N2 Cu1 N2 C3 24.2(3) 2_655 . . . ?
N6 Cu2 N5 C12 -6.77(17) . . . . ?
N6 Cu2 N5 C12 -126.77(17) 2_655 . . . ?
N6 Cu2 N5 C12 113.23(17) 3_665 . . . ?
N6 Cu2 N5 C12 113.23(17) . . . 2_655 ?
N6 Cu2 N5 C12 -6.77(17) 2_655 . . 2_655 ?
N6 Cu2 N5 C12 -126.77(17) 3_665 . . 2_655 ?
N6 Cu2 N5 C12 -126.77(17) . . . 3_665 ?
N6 Cu2 N5 C12 113.23(16) 2_655 . . 3_665 ?
N6 Cu2 N5 C12 -6.77(16) 3_665 . . 3_665 ?
C100 Cu2 N6 C11 157.31(18) . . . . ?
N5 Cu2 N6 C11 -22.69(18) . . . . ?
N6 Cu2 N6 C11 55.3(2) 2_655 . . . ?
N6 Cu2 N6 C11 -100.72(19) 3_665 . . . ?
C100 Cu2 N6 C10 -77.6(2) . . . . ?
N5 Cu2 N6 C10 102.4(2) . . . . ?
N6 Cu2 N6 C10 -179.54(16) 2_655 . . . ?
N6 Cu2 N6 C10 24.4(3) 3_665 . . . ?
C1 N1 C1 C2 152.7(3) 2_655 . . . ?
C1 N1 C1 C2 -84.8(4) 3_665 . . . ?
Cu1 N1 C1 C2 33.9(3) . . . . ?
C3 N2 C2 C1 -82.5(3) . . . . ?
Cu1 N2 C2 C1 47.0(3) . . . . ?
N1 C1 C2 N2 -55.6(3) . . . . ?
C2 N2 C3 C4 178.8(3) . . . . ?
Cu1 N2 C3 C4 56.7(3) . . . . ?
N2 C3 C4 C9 -102.4(3) . . . . ?
N2 C3 C4 C5 74.3(3) . . . . ?
C9 C4 C5 C6 4.0(5) . . . . ?
C3 C4 C5 C6 -172.7(3) . . . . ?
C4 C5 C6 C7 1.9(5) . . . . ?
C5 C6 C7 C8 -6.0(5) . . . . ?
C5 C6 C7 C10 169.6(3) . . . . ?
C6 C7 C8 C9 4.1(5) . . . . ?
C10 C7 C8 C9 -171.5(3) . . . . ?
C5 C4 C9 C8 -5.9(5) . . . . ?
C3 C4 C9 C8 170.8(3) . . . . ?
C7 C8 C9 C4 1.8(5) . . . . ?
C8 C7 C10 N6 78.9(4) . . . . ?
C6 C7 C10 N6 -96.7(4) . . . . ?
C11 N6 C10 C7 177.4(3) . . . . ?
Cu2 N6 C10 C7 55.7(3) . . . . ?
C10 N6 C11 C12 -82.5(3) . . . . ?
Cu2 N6 C11 C12 47.9(3) . . . . ?
C12 N5 C12 C11 -83.7(4) 2_655 . . . ?
C12 N5 C12 C11 154.5(3) 3_665 . . . ?
Cu2 N5 C12 C11 35.4(3) . . . . ?
N6 C11 C12 N5 -57.6(3) . . . . ?
